data_4503762
loop_
_publ_author_name
'Choudhury, Somnath Ray'
'Gamez, Patrick'
'Robertazzi, Arturo'
'Chen, Chih-Yuan'
'Lee, Hon Man'
'Mukhopadhyay, Subrata'

_publ_section_title
;
 Experimental Observation of Supramolecular Carbonyl-\p/\p-\p/\p-carbonyl
 and Carbonyl-\p/\p-\p/\p-anion Assemblies Supported by Theoretical
 Studies
;
_journal_issue 10
_journal_name_full 'Crystal Growth &amp; Design'
_journal_page_first 3773
_journal_paper_doi 10.1021/cg800403p
_journal_volume 8
_journal_year 2008
_chemical_formula_moiety 'C6 H8 Ni O10, 4(C5 H7 N2), 2(N O3)'
_chemical_formula_sum 'C26 H36 N10 Ni O16'
_chemical_formula_weight 803.36
_space_group_IT_number 2
_symmetry_cell_setting triclinic
_symmetry_Int_Tables_number 2
_symmetry_space_group_name_Hall '-P 1'
_symmetry_space_group_name_H-M 'P -1'
_atom_sites_solution_hydrogens geom
_atom_sites_solution_primary direct
_atom_sites_solution_secondary difmap
_audit_creation_method SHELXL-97
_cell_angle_alpha 89.331(2)
_cell_angle_beta 86.593(2)
_cell_angle_gamma 76.129(2)
_cell_formula_units_Z 1
_cell_length_a 7.1107(2)
_cell_length_b 10.8105(2)
_cell_length_c 11.5483(3)
_cell_measurement_reflns_used 2922
_cell_measurement_temperature 150(2)
_cell_measurement_theta_max 24.2
_cell_measurement_theta_min 2.6
_cell_volume 860.31(4)
_computing_cell_refinement 'SAINT v6.280a (Bruker, 2004)'
_computing_data_collection 'APEX2 v1.0-22 (Bruker, 2004)'
_computing_data_reduction 'SAINT v6.280a (Bruker, 2004)'
_computing_molecular_graphics 'SHELXTL 5.1'
_computing_publication_material 'SHELXTL 5.1'
_computing_structure_refinement 'SHELXTL 5.1'
_computing_structure_solution 'SHELXTL 5.1 (Sheldrick, 1998)'
_diffrn_ambient_temperature 150(2)
_diffrn_measured_fraction_theta_full 0.991
_diffrn_measured_fraction_theta_max 0.991
_diffrn_measurement_device_type 'Bruker SMART APEX II'
_diffrn_measurement_method \w
_diffrn_radiation_monochromator graphite
_diffrn_radiation_probe x-ray
_diffrn_radiation_type MoK\a
_diffrn_radiation_wavelength 0.71073
_diffrn_reflns_av_R_equivalents 0.0224
_diffrn_reflns_av_sigmaI/netI 0.0317
_diffrn_reflns_limit_h_max 9
_diffrn_reflns_limit_h_min -9
_diffrn_reflns_limit_k_max 14
_diffrn_reflns_limit_k_min -14
_diffrn_reflns_limit_l_max 13
_diffrn_reflns_limit_l_min -15
_diffrn_reflns_number 10779
_diffrn_reflns_theta_full 28.59
_diffrn_reflns_theta_max 28.59
_diffrn_reflns_theta_min 1.77
_diffrn_source 'fine-focus sealed tube'
_diffrn_standards_decay_% 0
_diffrn_standards_interval_count 0
_diffrn_standards_interval_time 0
_diffrn_standards_number 0
_exptl_absorpt_coefficient_mu 0.652
_exptl_absorpt_correction_T_max 0.9318
_exptl_absorpt_correction_T_min 0.7669
_exptl_absorpt_correction_type multi-scan
_exptl_absorpt_process_details 'SADABS 2.10 (Sheldrick, 2003)'
_exptl_crystal_colour green
_exptl_crystal_density_diffrn 1.551
_exptl_crystal_density_method 'not measured'
_exptl_crystal_description rod
_exptl_crystal_F_000 418
_exptl_crystal_size_max 0.43
_exptl_crystal_size_mid 0.19
_exptl_crystal_size_min 0.11
_refine_diff_density_max 0.390
_refine_diff_density_min -0.330
_refine_diff_density_rms 0.046
_refine_ls_extinction_method none
_refine_ls_goodness_of_fit_ref 1.068
_refine_ls_hydrogen_treatment constr
_refine_ls_matrix_type full
_refine_ls_number_parameters 241
_refine_ls_number_reflns 4377
_refine_ls_number_restraints 0
_refine_ls_restrained_S_all 1.068
_refine_ls_R_factor_all 0.0436
_refine_ls_R_factor_gt 0.0333
_refine_ls_shift/su_max 0.014
_refine_ls_shift/su_mean 0.001
_refine_ls_structure_factor_coef Fsqd
_refine_ls_weighting_details 'calc w=1/[\s^2^(Fo^2^)+(0.0451P)^2^+0.0649P] where P=(Fo^2^+2Fc^2^)/3'
_refine_ls_weighting_scheme calc
_refine_ls_wR_factor_gt 0.0834
_refine_ls_wR_factor_ref 0.0865
_reflns_number_gt 3617
_reflns_number_total 4377
_reflns_threshold_expression I>2\s
_cod_data_source_file cg800403p_si_004.cif
_cod_data_source_block h6
_cod_database_code 4503762

loop_
_symmetry_equiv_pos_as_xyz
'x, y, z'
'-x, -y, -z'

loop_
_atom_site_label
_atom_site_type_symbol
_atom_site_fract_x
_atom_site_fract_y
_atom_site_fract_z
_atom_site_U_iso_or_equiv
_atom_site_adp_type
_atom_site_occupancy
_atom_site_symmetry_multiplicity
_atom_site_calc_flag
_atom_site_refinement_flags
C1 C 0.2213(2) 1.01890(14) 0.20546(12) 0.0285(3) Uani 1 1 d .
C2 C 0.3605(2) 0.89444(15) 0.16677(13) 0.0339(3) Uani 1 1 d .
H2A H 0.4849 0.8905 0.2026 0.041 Uiso 1 1 calc R
H2B H 0.3081 0.8242 0.2007 0.041 Uiso 1 1 calc R
C3 C 0.4070(2) 0.86554(13) 0.03874(13) 0.0291(3) Uani 1 1 d .
C4 C 0.8986(2) 0.36830(15) 0.29149(16) 0.0407(4) Uani 1 1 d .
C5 C 0.7809(3) 0.49218(18) 0.31143(19) 0.0559(5) Uani 1 1 d .
H5C H 0.7558 0.5256 0.3880 0.067 Uiso 1 1 calc R
C6 C 0.7037(3) 0.56306(19) 0.2204(2) 0.0660(6) Uani 1 1 d .
H6A H 0.6257 0.6467 0.2338 0.079 Uiso 1 1 calc R
C7 C 0.7368(3) 0.51538(19) 0.1080(2) 0.0646(6) Uani 1 1 d .
H7A H 0.6832 0.5657 0.0445 0.078 Uiso 1 1 calc R
C8 C 0.8463(3) 0.39661(18) 0.09085(18) 0.0526(5) Uani 1 1 d .
H8 H 0.8697 0.3619 0.0147 0.063 Uiso 1 1 calc R
C9 C 0.5073(2) 0.24678(16) 0.29905(14) 0.0390(4) Uani 1 1 d .
C10 C 0.4783(3) 0.2740(2) 0.41830(17) 0.0584(5) Uani 1 1 d .
H10A H 0.3933 0.3513 0.4453 0.070 Uiso 1 1 calc R
C11 C 0.5731(4) 0.1887(3) 0.49411(18) 0.0734(7) Uani 1 1 d .
H11A H 0.5532 0.2068 0.5748 0.088 Uiso 1 1 calc R
C12 C 0.6995(3) 0.0745(2) 0.45692(19) 0.0656(6) Uani 1 1 d .
H12A H 0.7628 0.0141 0.5111 0.079 Uiso 1 1 calc R
C13 C 0.7288(3) 0.05280(19) 0.34278(16) 0.0485(4) Uani 1 1 d .
H13A H 0.8157 -0.0234 0.3150 0.058 Uiso 1 1 calc R
N1 N 0.9236(2) 0.32590(13) 0.18191(12) 0.0407(3) Uani 1 1 d .
H1A H 0.9939 0.2481 0.1682 0.049 Uiso 1 1 calc R
N2 N 0.9824(2) 0.29368(15) 0.37447(14) 0.0511(4) Uani 1 1 d .
H2C H 1.0538 0.2170 0.3574 0.061 Uiso 1 1 calc R
H2D H 0.9668 0.3207 0.4468 0.061 Uiso 1 1 calc R
N3 N 0.63511(19) 0.13883(13) 0.26635(11) 0.0365(3) Uani 1 1 d .
H3A H 0.6596 0.1229 0.1917 0.044 Uiso 1 1 calc R
N4 N 0.4164(2) 0.32278(15) 0.21794(14) 0.0507(4) Uani 1 1 d .
H4A H 0.4407 0.3017 0.1442 0.061 Uiso 1 1 calc R
H4B H 0.3320 0.3941 0.2380 0.061 Uiso 1 1 calc R
N5 N 0.1222(2) 0.64385(14) 0.30908(14) 0.0479(4) Uani 1 1 d .
Ni1 Ni 0.0000 1.0000 0.0000 0.02709(9) Uani 1 2 d S
O1 O 0.08081(15) 1.07022(10) 0.14301(9) 0.0331(2) Uani 1 1 d .
O2 O 0.24785(17) 1.06462(11) 0.29855(9) 0.0423(3) Uani 1 1 d .
O3 O 0.27114(15) 0.89052(10) -0.03068(9) 0.0348(2) Uani 1 1 d .
O4 O 0.57696(15) 0.81218(11) 0.00630(10) 0.0417(3) Uani 1 1 d .
O5 O 0.09440(17) 1.14527(12) -0.09342(11) 0.0492(3) Uani 1 1 d .
H5A H 0.1932 1.1574 -0.0656 0.074 Uiso 1 1 d R
H5B H 0.0438 1.1935 -0.1508 0.074 Uiso 1 1 d R
O6 O 0.0130(3) 0.74731(15) 0.32766(19) 0.0948(6) Uani 1 1 d .
O7 O 0.1743(3) 0.57036(16) 0.38826(15) 0.0859(5) Uani 1 1 d .
O8 O 0.1772(3) 0.6135(2) 0.20873(14) 0.0941(6) Uani 1 1 d .

loop_
_atom_site_aniso_label
_atom_site_aniso_U_11
_atom_site_aniso_U_22
_atom_site_aniso_U_33
_atom_site_aniso_U_23
_atom_site_aniso_U_13
_atom_site_aniso_U_12
C1 0.0306(7) 0.0317(7) 0.0237(7) 0.0018(6) -0.0041(6) -0.0077(6)
C2 0.0330(8) 0.0354(8) 0.0299(8) 0.0031(6) -0.0118(6) 0.0006(6)
C3 0.0284(7) 0.0250(7) 0.0328(8) 0.0014(6) -0.0075(6) -0.0033(6)
C4 0.0388(9) 0.0349(8) 0.0483(10) -0.0036(7) -0.0002(7) -0.0092(7)
C5 0.0576(12) 0.0421(10) 0.0628(13) -0.0170(9) 0.0035(10) -0.0023(9)
C6 0.0698(14) 0.0342(10) 0.0848(17) -0.0026(10) -0.0041(12) 0.0057(10)
C7 0.0738(15) 0.0427(10) 0.0706(15) 0.0133(10) -0.0108(12) 0.0002(10)
C8 0.0614(12) 0.0465(10) 0.0473(11) 0.0050(8) -0.0027(9) -0.0079(9)
C9 0.0378(9) 0.0445(9) 0.0356(9) -0.0021(7) 0.0002(7) -0.0117(7)
C10 0.0591(12) 0.0721(13) 0.0405(11) -0.0157(10) 0.0058(9) -0.0102(11)
C11 0.0794(16) 0.112(2) 0.0291(10) -0.0050(11) 0.0024(10) -0.0238(15)
C12 0.0696(14) 0.0839(16) 0.0428(11) 0.0211(11) -0.0111(10) -0.0167(13)
C13 0.0477(10) 0.0494(10) 0.0477(11) 0.0098(8) -0.0048(8) -0.0105(8)
N1 0.0432(8) 0.0290(6) 0.0465(8) -0.0028(6) -0.0007(6) -0.0023(6)
N2 0.0568(10) 0.0473(9) 0.0453(9) -0.0050(7) -0.0036(7) -0.0042(8)
N3 0.0384(7) 0.0424(7) 0.0284(7) -0.0004(6) 0.0001(5) -0.0098(6)
N4 0.0544(9) 0.0462(8) 0.0454(9) -0.0019(7) -0.0029(7) -0.0002(7)
N5 0.0571(10) 0.0417(8) 0.0456(9) 0.0075(7) -0.0125(7) -0.0113(7)
Ni1 0.02441(14) 0.03008(15) 0.02455(15) -0.00105(10) -0.00685(10) -0.00078(10)
O1 0.0319(5) 0.0329(5) 0.0305(6) -0.0051(4) -0.0110(4) 0.0025(4)
O2 0.0472(7) 0.0477(7) 0.0295(6) -0.0062(5) -0.0139(5) -0.0035(5)
O3 0.0284(5) 0.0429(6) 0.0284(5) -0.0041(5) -0.0077(4) 0.0022(5)
O4 0.0253(5) 0.0506(7) 0.0437(7) -0.0076(5) -0.0066(5) 0.0030(5)
O5 0.0468(7) 0.0578(8) 0.0507(7) 0.0239(6) -0.0237(6) -0.0235(6)
O6 0.0996(14) 0.0419(8) 0.1305(17) -0.0091(9) -0.0090(12) 0.0083(9)
O7 0.1153(15) 0.0715(10) 0.0708(11) 0.0349(9) -0.0374(10) -0.0161(10)
O8 0.1102(15) 0.1306(17) 0.0469(10) -0.0092(10) 0.0100(9) -0.0423(13)

loop_
_atom_type_symbol
_atom_type_description
_atom_type_scat_dispersion_real
_atom_type_scat_dispersion_imag
_atom_type_scat_source
C C 0.0033 0.0016 'International Tables Vol C Tables 4.2.6.8 and 6.1.1.4'
H H 0.0000 0.0000 'International Tables Vol C Tables 4.2.6.8 and 6.1.1.4'
N N 0.0061 0.0033 'International Tables Vol C Tables 4.2.6.8 and 6.1.1.4'
Ni Ni 0.3393 1.1124 'International Tables Vol C Tables 4.2.6.8 and 6.1.1.4'
O O 0.0106 0.0060 'International Tables Vol C Tables 4.2.6.8 and 6.1.1.4'

loop_
_geom_angle_atom_site_label_1
_geom_angle_atom_site_label_2
_geom_angle_atom_site_label_3
_geom_angle
_geom_angle_site_symmetry_1
_geom_angle_site_symmetry_3
O2 C1 O1 122.75(14) . .
O2 C1 C2 117.44(13) . .
O1 C1 C2 119.80(12) . .
C3 C2 C1 120.13(12) . .
C3 C2 H2A 107.3 . .
C1 C2 H2A 107.3 . .
C3 C2 H2B 107.3 . .
C1 C2 H2B 107.3 . .
H2A C2 H2B 106.9 . .
O4 C3 O3 122.23(14) . .
O4 C3 C2 118.33(13) . .
O3 C3 C2 119.34(13) . .
N2 C4 N1 119.30(15) . .
N2 C4 C5 123.60(17) . .
N1 C4 C5 117.10(17) . .
C6 C5 C4 119.50(19) . .
C6 C5 H5C 120.2 . .
C4 C5 H5C 120.2 . .
C5 C6 C7 121.14(18) . .
C5 C6 H6A 119.4 . .
C7 C6 H6A 119.4 . .
C8 C7 C6 118.5(2) . .
C8 C7 H7A 120.7 . .
C6 C7 H7A 120.7 . .
C7 C8 N1 120.27(19) . .
C7 C8 H8 119.9 . .
N1 C8 H8 119.9 . .
N4 C9 N3 118.87(15) . .
N4 C9 C10 123.56(17) . .
N3 C9 C10 117.57(17) . .
C11 C10 C9 119.1(2) . .
C11 C10 H10A 120.5 . .
C9 C10 H10A 120.5 . .
C10 C11 C12 121.71(19) . .
C10 C11 H11A 119.1 . .
C12 C11 H11A 119.1 . .
C13 C12 C11 117.9(2) . .
C13 C12 H12A 121.0 . .
C11 C12 H12A 121.0 . .
C12 C13 N3 120.49(19) . .
C12 C13 H13A 119.8 . .
N3 C13 H13A 119.8 . .
C4 N1 C8 123.42(15) . .
C4 N1 H1A 118.3 . .
C8 N1 H1A 118.3 . .
C4 N2 H2C 120.0 . .
C4 N2 H2D 120.0 . .
H2C N2 H2D 120.0 . .
C9 N3 C13 123.15(15) . .
C9 N3 H3A 118.4 . .
C13 N3 H3A 118.4 . .
C9 N4 H4A 120.0 . .
C9 N4 H4B 120.0 . .
H4A N4 H4B 120.0 . .
O6 N5 O7 121.0(2) . .
O6 N5 O8 118.64(19) . .
O7 N5 O8 120.38(19) . .
O1 Ni1 O1 179.999(1) 2_575 .
O1 Ni1 O3 89.48(4) 2_575 .
O1 Ni1 O3 90.52(4) . .
O1 Ni1 O3 90.52(4) 2_575 2_575
O1 Ni1 O3 89.48(4) . 2_575
O3 Ni1 O3 180.0 . 2_575
O1 Ni1 O5 92.51(5) 2_575 .
O1 Ni1 O5 87.49(5) . .
O3 Ni1 O5 86.99(5) . .
O3 Ni1 O5 93.01(5) 2_575 .
O1 Ni1 O5 87.49(5) 2_575 2_575
O1 Ni1 O5 92.51(5) . 2_575
O3 Ni1 O5 93.01(5) . 2_575
O3 Ni1 O5 86.99(5) 2_575 2_575
O5 Ni1 O5 180.0 . 2_575
C1 O1 Ni1 127.87(9) . .
C3 O3 Ni1 127.52(9) . .
Ni1 O5 H5A 109.7 . .
Ni1 O5 H5B 131.1 . .
H5A O5 H5B 119.2 . .

loop_
_geom_bond_atom_site_label_1
_geom_bond_atom_site_label_2
_geom_bond_distance
_geom_bond_site_symmetry_2
C1 O2 1.2316(17) .
C1 O1 1.2792(17) .
C1 C2 1.521(2) .
C2 C3 1.515(2) .
C2 H2A 0.9900 .
C2 H2B 0.9900 .
C3 O4 1.2450(18) .
C3 O3 1.2694(17) .
C4 N2 1.320(2) .
C4 N1 1.338(2) .
C4 C5 1.412(2) .
C5 C6 1.357(3) .
C5 H5C 0.9500 .
C6 C7 1.389(3) .
C6 H6A 0.9500 .
C7 C8 1.342(3) .
C7 H7A 0.9500 .
C8 N1 1.357(2) .
C8 H8 0.9500 .
C9 N4 1.330(2) .
C9 N3 1.338(2) .
C9 C10 1.404(2) .
C10 C11 1.350(3) .
C10 H10A 0.9500 .
C11 C12 1.397(3) .
C11 H11A 0.9500 .
C12 C13 1.337(3) .
C12 H12A 0.9500 .
C13 N3 1.357(2) .
C13 H13A 0.9500 .
N1 H1A 0.8800 .
N2 H2C 0.8800 .
N2 H2D 0.8800 .
N3 H3A 0.8800 .
N4 H4A 0.8800 .
N4 H4B 0.8800 .
N5 O6 1.212(2) .
N5 O7 1.219(2) .
N5 O8 1.224(2) .
Ni1 O1 1.9962(10) 2_575
Ni1 O1 1.9962(10) .
Ni1 O3 2.0194(10) .
Ni1 O3 2.0194(10) 2_575
Ni1 O5 2.1120(11) .
Ni1 O5 2.1120(11) 2_575
O5 H5A 0.8279 .
O5 H5B 0.8776 .
